data_4342384
loop_
_publ_author_name
'Ostapowicz, Thomas G.'
'Fryzuk, Michael D.'

_publ_section_title
;
 Anionic Tantalum Dihydride Complexes: Heterobimetallic Coupling Reactions
 and Reactivity toward Small-Molecule Activation.
;
_journal_issue 5
_journal_name_full 'Inorganic chemistry'
_journal_page_first 2357
_journal_paper_doi 10.1021/ic502976r
_journal_volume 54
_journal_year 2015
_chemical_formula_moiety 'C25 H46 P2 Rh Ta'
_chemical_formula_sum 'C25 H46 P2 Rh Ta'
_chemical_formula_weight 692.42
_space_group_crystal_system monoclinic
_space_group_IT_number 14
_space_group_name_Hall '-P 2ybc'
_space_group_name_H-M_alt 'P 1 21/c 1'
_symmetry_space_group_name_Hall '-P 2ybc'
_symmetry_space_group_name_H-M 'P 1 21/c 1'
_atom_sites_solution_hydrogens mixed
_audit_creation_date 2014-11-24
_audit_creation_method
;
Olex2 1.2
(compiled 2014.06.27 svn.r2953 for OlexSys, GUI svn.r4855)
;
_cell_angle_alpha 90
_cell_angle_beta 96.1801(16)
_cell_angle_gamma 90
_cell_formula_units_Z 4
_cell_length_a 11.1777(8)
_cell_length_b 11.7214(9)
_cell_length_c 20.3760(15)
_cell_measurement_reflns_used 9995
_cell_measurement_temperature 90(2)
_cell_measurement_theta_max 30.21
_cell_measurement_theta_min 2.53
_cell_volume 2654.1(3)
_computing_cell_refinement 'SAINT v8.34A (Bruker, 2013)'
_computing_data_reduction 'SAINT v8.34A (Bruker, 2013)'
_computing_molecular_graphics 'Olex2 (Dolomanov et al., 2009)'
_computing_publication_material 'Olex2 (Dolomanov et al., 2009)'
_computing_structure_refinement 'ShelXL (Sheldrick, 2008)'
_diffrn_ambient_temperature 90.0
_diffrn_measured_fraction_theta_full 1.000
_diffrn_measured_fraction_theta_max 0.991
_diffrn_measurement_device_type 'Bruker APEX-II CCD'
_diffrn_measurement_method '\f and \w scans'
_diffrn_radiation_type MoK\a
_diffrn_radiation_wavelength 0.71069
_diffrn_reflns_av_R_equivalents 0.0297
_diffrn_reflns_av_unetI/netI 0.0291
_diffrn_reflns_Laue_measured_fraction_full 1.000
_diffrn_reflns_Laue_measured_fraction_max 0.991
_diffrn_reflns_limit_h_max 13
_diffrn_reflns_limit_h_min -15
_diffrn_reflns_limit_k_max 9
_diffrn_reflns_limit_k_min -16
_diffrn_reflns_limit_l_max 28
_diffrn_reflns_limit_l_min -28
_diffrn_reflns_number 30711
_diffrn_reflns_point_group_measured_fraction_full 1.000
_diffrn_reflns_point_group_measured_fraction_max 0.991
_diffrn_reflns_theta_full 25.240
_diffrn_reflns_theta_max 30.219
_diffrn_reflns_theta_min 1.832
_diffrn_standards_number 0
_exptl_absorpt_coefficient_mu 4.872
_exptl_absorpt_correction_T_max 0.7460
_exptl_absorpt_correction_T_min 0.5690
_exptl_absorpt_correction_type multi-scan
_exptl_absorpt_process_details
;
SADABS-2012/1 (Bruker,2012) was used for absorption correction.
wR2(int) was 0.0758 before and 0.0388 after correction.
The Ratio of minimum to maximum transmission is 0.7627.
The \l/2 correction factor is 0.0015.
;
_exptl_crystal_colour red
_exptl_crystal_colour_primary red
_exptl_crystal_density_diffrn 1.733
_exptl_crystal_description Plate
_exptl_crystal_F_000 1376
_exptl_crystal_size_max 0.25
_exptl_crystal_size_mid 0.17
_exptl_crystal_size_min 0.09
_refine_diff_density_max 1.369
_refine_diff_density_min -0.669
_refine_diff_density_rms 0.115
_refine_ls_extinction_method none
_refine_ls_goodness_of_fit_ref 1.037
_refine_ls_hydrogen_treatment mixed
_refine_ls_matrix_type full
_refine_ls_number_parameters 294
_refine_ls_number_reflns 7829
_refine_ls_number_restraints 387
_refine_ls_restrained_S_all 1.017
_refine_ls_R_factor_all 0.0280
_refine_ls_R_factor_gt 0.0212
_refine_ls_shift/su_max 0.004
_refine_ls_shift/su_mean 0.000
_refine_ls_structure_factor_coef Fsqd
_refine_ls_weighting_details 'w=1/[\s^2^(Fo^2^)+(0.0132P)^2^+2.3266P] where P=(Fo^2^+2Fc^2^)/3'
_refine_ls_weighting_scheme calc
_refine_ls_wR_factor_gt 0.0403
_refine_ls_wR_factor_ref 0.0425
_reflns_Friedel_coverage 0.000
_reflns_number_gt 6897
_reflns_number_total 7829
_reflns_threshold_expression 'I > 2\s(I)'
_cod_data_source_file ic502976r_si_002.cif
_cod_data_source_block mf1018
_cod_depositor_comments 'Adding full bibliography for 4342380--4342385.cif.'
_cod_database_code 4342384
_shelxl_version_number 2014/6
_shelx_space_group_comment
;
The symmetry employed for this shelxl refinement is uniquely defined
by the following loop, which should always be used as a source of
symmetry information in preference to the above space-group names.
They are only intended as comments.
;
_olex2_refinement_description
;
1. Others
 Fixed Uiso: H10(0.02) H06(0.021) H19A(0.039) H19B(0.039) H19C(0.039)
 H17A(0.043) H17B(0.043) H17C(0.043) H23A(0.049) H23B(0.049) H23C(0.049)
 H11A(0.021) H11B(0.021) H07(0.023) H03(0.027) H12A(0.028) H12B(0.028)
 H05(0.025) H09(0.021) H04(0.027) H13A(0.027) H13B(0.027) H08(0.023)
 H25A(0.043) H25B(0.043) H25C(0.043) H01(0.024) H02(0.026) H18(0.022)
 H24(0.028) H21(0.024) H15(0.024) H16A(0.036) H16B(0.036) H16C(0.036)
 H14A(0.04) H14B(0.04) H14C(0.04) H20A(0.042) H20B(0.042) H20C(0.042)
 H22A(0.048) H22B(0.048) H22C(0.048) H12C(0.022) H12D(0.022) H13C(0.027)
 H13D(0.027) H11C(0.021) H11D(0.021)
 Fixed X: H10(0.8834) H06(0.7429) H19A(0.7806) H19B(0.745) H19C(0.8306)
 H17A(1.0354) H17B(1.0904) H17C(0.9893) H23A(0.5212) H23B(0.5119) H23C(0.393)
 H11A(0.9057) H11B(0.7925) H07(0.5406) H03(0.6699) H12A(0.7431) H12B(0.7803)
 H05(1.0011) H09(0.7584) H04(0.8547) H13A(0.5901) H13B(0.5664) H08(0.5484)
 H25A(0.3234) H25B(0.3705) H25C(0.4511) H01(0.9068) H02(0.7077) H18(0.9528)
 H24(0.401) H21(0.5266) H15(1.0683) H16A(0.9529) H16B(0.9625) H16C(1.0811)
 H14A(1.1676) H14B(1.1111) H14C(1.0452) H20A(0.7121) H20B(0.7346) H20C(0.6545)
 H22A(0.4482) H22B(0.3979) H22C(0.5038) H12C(0.7035) H12D(0.6848) H13C(0.5582)
 H13D(0.6757) H11C(0.8766) H11D(0.894)
 Fixed Y: H10(0.1597) H06(0.3166) H19A(0.6143) H19B(0.4917) H19C(0.5745)
 H17A(0.6242) H17B(0.5504) H17C(0.6443) H23A(0.4128) H23B(0.5169) H23C(0.4682)
 H11A(0.5626) H11B(0.5927) H07(0.231) H03(-0.1393) H12A(0.5627) H12B(0.4317)
 H05(0.0172) H09(-0.0234) H04(-0.1226) H13A(0.5335) H13B(0.4674) H08(0.02)
 H25A(0.2752) H25B(0.2081) H25C(0.2121) H01(0.0771) H02(-0.0208) H18(0.4395)
 H24(0.3996) H21(0.1641) H15(0.4405) H16A(0.2393) H16B(0.3578) H16C(0.2842)
 H14A(0.2726) H14B(0.3419) H14C(0.2299) H20A(0.245) H20B(0.1598) H20C(0.1199)
 H22A(0.2093) H22B(0.2986) H22C(0.3351) H12C(0.6326) H12D(0.5715) H13C(0.505)
 H13D(0.4452) H11C(0.5076) H11D(0.6012)
 Fixed Z: H10(-0.0679) H06(-0.0353) H19A(0.0683) H19B(0.0377) H19C(0.0013)
 H17A(0.0591) H17B(0.1212) H17C(0.1299) H23A(0.0494) H23B(0.0993) H23C(0.058)
 H11A(0.2343) H11B(0.1827) H07(-0.0245) H03(0.0701) H12A(0.2931) H12B(0.2869)
 H05(0.0694) H09(-0.0805) H04(0.0072) H13A(0.2017) H13B(0.2676) H08(-0.048)
 H25A(0.0785) H25B(0.1446) H25C(0.0843) H01(0.173) H02(0.1729) H18(0.0546)
 H24(0.1666) H21(0.2218) H15(0.2112) H16A(0.2531) H16B(0.2923) H16C(0.2854)
 H14A(0.1809) H14B(0.1173) H14C(0.1404) H20A(0.317) H20B(0.2582) H20C(0.3146)
 H22A(0.32) H22B(0.2644) H22C(0.3196) H12C(0.234) H12D(0.1636) H13C(0.2463)
 H13D(0.2823) H11C(0.2613) H11D(0.2056)
;
_olex2_submission_special_instructions 'No special instructions were received'

loop_
_space_group_symop_operation_xyz
'x, y, z'
'-x, y+1/2, -z+1/2'
'-x, -y, -z'
'x, -y-1/2, z-1/2'

loop_
_atom_site_label
_atom_site_type_symbol
_atom_site_fract_x
_atom_site_fract_y
_atom_site_fract_z
_atom_site_U_iso_or_equiv
_atom_site_adp_type
_atom_site_occupancy
_atom_site_site_symmetry_order
_atom_site_calc_flag
_atom_site_refinement_flags_posn
_atom_site_refinement_flags_occupancy
_atom_site_disorder_assembly
_atom_site_disorder_group
Ta1 Ta 0.75816(2) 0.09516(2) 0.04252(2) 0.01079(3) Uani 1 1 d . . . .
Rh1 Rh 0.74446(2) 0.27633(2) 0.12508(2) 0.01049(4) Uani 1 1 d . . . .
P2 P 0.60318(5) 0.33627(5) 0.18536(3) 0.01443(12) Uani 1 1 d . . . .
P1 P 0.87305(5) 0.41576(5) 0.15597(3) 0.01376(11) Uani 1 1 d . . . .
C10 C 0.8011(2) 0.1514(2) -0.06097(10) 0.0167(5) Uani 1 1 d . . . .
H10 H 0.8834 0.1597 -0.0679 0.020 Uiso 1 1 calc R . . .
C06 C 0.7221(2) 0.2386(2) -0.04233(10) 0.0174(5) Uani 1 1 d . . . .
H06 H 0.7429 0.3166 -0.0353 0.021 Uiso 1 1 calc R . . .
C19 C 0.8090(2) 0.5490(3) 0.04428(12) 0.0262(6) Uani 1 1 d . . . .
H19A H 0.7806 0.6143 0.0683 0.039 Uiso 1 1 calc GR . . .
H19B H 0.7450 0.4917 0.0377 0.039 Uiso 1 1 calc GR . . .
H19C H 0.8306 0.5745 0.0013 0.039 Uiso 1 1 calc GR . . .
C17 C 1.0175(3) 0.5871(3) 0.10002(12) 0.0288(6) Uani 1 1 d . . . .
H17A H 1.0354 0.6242 0.0591 0.043 Uiso 1 1 calc GR . . .
H17B H 1.0904 0.5504 0.1212 0.043 Uiso 1 1 calc GR . . .
H17C H 0.9893 0.6443 0.1299 0.043 Uiso 1 1 calc GR . . .
C23 C 0.4718(3) 0.4480(3) 0.08077(14) 0.0329(7) Uani 1 1 d . . . .
H23A H 0.5212 0.4128 0.0494 0.049 Uiso 1 1 calc GR . . .
H23B H 0.5119 0.5169 0.0993 0.049 Uiso 1 1 calc GR . . .
H23C H 0.3930 0.4682 0.0580 0.049 Uiso 1 1 calc GR . . .
C11 C 0.8310(3) 0.5310(8) 0.2106(4) 0.0179(8) Uani 0.880(6) 1 d . P A 1
H11A H 0.9057 0.5626 0.2343 0.021 Uiso 0.880(6) 1 calc R P A 1
H11B H 0.7925 0.5927 0.1827 0.021 Uiso 0.880(6) 1 calc R P A 1
C07 C 0.6089(2) 0.1905(2) -0.03616(10) 0.0188(5) Uani 1 1 d . . . .
H07 H 0.5406 0.2310 -0.0245 0.023 Uiso 1 1 calc R . . .
C03 C 0.7398(2) -0.0950(2) 0.08286(13) 0.0229(5) Uani 1 1 d . . . .
H03 H 0.6699 -0.1393 0.0701 0.027 Uiso 1 1 calc R . . .
C12 C 0.7467(3) 0.4986(3) 0.26164(13) 0.0232(7) Uani 0.880(6) 1 d . P A 1
H12A H 0.7431 0.5627 0.2931 0.028 Uiso 0.880(6) 1 calc R P A 1
H12B H 0.7803 0.4317 0.2869 0.028 Uiso 0.880(6) 1 calc R P A 1
C05 C 0.9258(2) -0.0071(2) 0.08206(12) 0.0204(5) Uani 1 1 d . . . .
H05 H 1.0011 0.0172 0.0694 0.025 Uiso 1 1 calc R . . .
C09 C 0.7309(2) 0.0488(2) -0.06715(10) 0.0173(5) Uani 1 1 d . . . .
H09 H 0.7584 -0.0234 -0.0805 0.021 Uiso 1 1 calc R . . .
C04 C 0.8432(2) -0.0845(2) 0.04723(12) 0.0221(5) Uani 1 1 d . . . .
H04 H 0.8547 -0.1226 0.0072 0.027 Uiso 1 1 calc R . . .
C13 C 0.6192(6) 0.4705(7) 0.2316(4) 0.0223(11) Uani 0.880(6) 1 d . P A 1
H13A H 0.5901 0.5335 0.2017 0.027 Uiso 0.880(6) 1 calc R P A 1
H13B H 0.5664 0.4674 0.2676 0.027 Uiso 0.880(6) 1 calc R P A 1
C08 C 0.6122(2) 0.0730(2) -0.04985(11) 0.0191(5) Uani 1 1 d . . . .
H08 H 0.5484 0.0200 -0.0480 0.023 Uiso 1 1 calc R . . .
C25 C 0.3947(2) 0.2550(3) 0.10851(13) 0.0287(6) Uani 1 1 d . . . .
H25A H 0.3234 0.2752 0.0785 0.043 Uiso 1 1 calc GR . . .
H25B H 0.3705 0.2081 0.1446 0.043 Uiso 1 1 calc GR . . .
H25C H 0.4511 0.2121 0.0843 0.043 Uiso 1 1 calc GR . . .
C01 C 0.8722(2) 0.0263(2) 0.13987(11) 0.0203(5) Uani 1 1 d . . . .
H01 H 0.9068 0.0771 0.1730 0.024 Uiso 1 1 calc R . . .
C02 C 0.7606(2) -0.0281(2) 0.13972(12) 0.0218(5) Uani 1 1 d . . . .
H02 H 0.7077 -0.0208 0.1729 0.026 Uiso 1 1 calc R . . .
C18 C 0.9192(2) 0.4968(2) 0.08408(11) 0.0180(5) Uani 1 1 d . . . .
H18 H 0.9528 0.4395 0.0546 0.022 Uiso 1 1 calc R . . .
C24 C 0.4553(2) 0.3634(2) 0.13660(12) 0.0236(5) Uani 1 1 d . . . .
H24 H 0.4010 0.3996 0.1666 0.028 Uiso 1 1 calc R . . .
C21 C 0.5638(2) 0.2304(2) 0.24728(11) 0.0201(5) Uani 1 1 d . . . .
H21 H 0.5266 0.1641 0.2218 0.024 Uiso 1 1 calc R . . .
C15 C 1.0204(2) 0.3701(2) 0.19914(12) 0.0201(5) Uani 1 1 d . . . .
H15 H 1.0683 0.4405 0.2112 0.024 Uiso 1 1 calc R . . .
C16 C 1.0026(2) 0.3072(2) 0.26326(12) 0.0242(6) Uani 1 1 d . . . .
H16A H 0.9529 0.2393 0.2531 0.036 Uiso 1 1 calc GR . . .
H16B H 0.9625 0.3578 0.2923 0.036 Uiso 1 1 calc GR . . .
H16C H 1.0811 0.2842 0.2854 0.036 Uiso 1 1 calc GR . . .
C14 C 1.0925(2) 0.2971(3) 0.15555(13) 0.0270(6) Uani 1 1 d . . . .
H14A H 1.1676 0.2726 0.1809 0.040 Uiso 1 1 calc GR . . .
H14B H 1.1111 0.3419 0.1173 0.040 Uiso 1 1 calc GR . . .
H14C H 1.0452 0.2299 0.1404 0.040 Uiso 1 1 calc GR . . .
C20 C 0.6763(3) 0.1847(2) 0.28793(12) 0.0278(6) Uani 1 1 d . . . .
H20A H 0.7121 0.2450 0.3170 0.042 Uiso 1 1 calc GR . . .
H20B H 0.7346 0.1598 0.2582 0.042 Uiso 1 1 calc GR . . .
H20C H 0.6545 0.1199 0.3146 0.042 Uiso 1 1 calc GR . . .
C22 C 0.4699(3) 0.2721(3) 0.29185(13) 0.0323(7) Uani 1 1 d . . . .
H22A H 0.4482 0.2093 0.3200 0.048 Uiso 1 1 calc GR . . .
H22B H 0.3979 0.2986 0.2644 0.048 Uiso 1 1 calc GR . . .
H22C H 0.5038 0.3351 0.3196 0.048 Uiso 1 1 calc GR . . .
H H 0.648(2) 0.164(2) 0.0961(13) 0.022(7) Uiso 1 1 d . . . .
HA H 0.847(3) 0.226(3) 0.0750(14) 0.035(8) Uiso 1 1 d . . . .
C12A C 0.7142(17) 0.5598(17) 0.2107(10) 0.018(4) Uani 0.120(6) 1 d . P A 2
H12C H 0.7035 0.6326 0.2340 0.022 Uiso 0.120(6) 1 calc R P A 2
H12D H 0.6848 0.5715 0.1636 0.022 Uiso 0.120(6) 1 calc R P A 2
C13A C 0.636(5) 0.469(5) 0.239(3) 0.0223(11) Uani 0.120(6) 1 d . P A 2
H13C H 0.5582 0.5050 0.2463 0.027 Uiso 0.120(6) 1 calc R P A 2
H13D H 0.6757 0.4452 0.2823 0.027 Uiso 0.120(6) 1 calc R P A 2
C11A C 0.848(2) 0.532(7) 0.216(3) 0.0179(8) Uani 0.120(6) 1 d . P A 2
H11C H 0.8766 0.5076 0.2613 0.021 Uiso 0.120(6) 1 calc R P A 2
H11D H 0.8940 0.6012 0.2056 0.021 Uiso 0.120(6) 1 calc R P A 2

loop_
_atom_site_aniso_label
_atom_site_aniso_U_11
_atom_site_aniso_U_22
_atom_site_aniso_U_33
_atom_site_aniso_U_23
_atom_site_aniso_U_13
_atom_site_aniso_U_12
Ta1 0.01045(4) 0.01224(5) 0.00987(4) -0.00113(3) 0.00190(3) 0.00008(3)
Rh1 0.01178(7) 0.01113(9) 0.00867(7) -0.00068(6) 0.00158(6) 0.00041(6)
P2 0.0185(3) 0.0128(3) 0.0129(2) 0.0002(2) 0.0061(2) 0.0008(2)
P1 0.0166(3) 0.0141(3) 0.0107(2) -0.0012(2) 0.0020(2) -0.0020(2)
C10 0.0181(10) 0.0199(13) 0.0128(9) 0.0002(9) 0.0044(8) -0.0017(9)
C06 0.0224(11) 0.0163(13) 0.0132(9) 0.0008(8) 0.0005(8) 0.0022(9)
C19 0.0333(14) 0.0267(16) 0.0193(11) 0.0073(10) 0.0056(10) 0.0004(12)
C17 0.0359(14) 0.0335(17) 0.0183(11) -0.0012(11) 0.0082(10) -0.0143(13)
C23 0.0281(14) 0.0394(19) 0.0306(14) 0.0124(13) 0.0008(11) 0.0084(13)
C11 0.0250(16) 0.0147(13) 0.0144(18) -0.0039(13) 0.0046(17) -0.0046(18)
C07 0.0161(10) 0.0287(15) 0.0113(9) 0.0034(9) 0.0002(8) 0.0049(10)
C03 0.0248(12) 0.0149(13) 0.0284(12) 0.0073(10) 0.0002(10) -0.0012(10)
C12 0.0382(16) 0.0164(16) 0.0173(12) -0.0049(11) 0.0127(11) -0.0051(13)
C05 0.0150(10) 0.0205(14) 0.0259(11) 0.0055(10) 0.0026(9) 0.0058(9)
C09 0.0223(11) 0.0192(13) 0.0106(9) -0.0014(9) 0.0031(8) 0.0005(10)
C04 0.0300(13) 0.0159(13) 0.0210(11) 0.0006(9) 0.0051(9) 0.0073(11)
C13 0.030(3) 0.0111(13) 0.028(2) -0.0027(13) 0.0137(18) -0.0017(17)
C08 0.0173(10) 0.0265(15) 0.0127(9) 0.0014(9) -0.0015(8) -0.0057(10)
C25 0.0171(11) 0.0395(18) 0.0299(13) -0.0034(12) 0.0049(10) 0.0000(11)
C01 0.0254(12) 0.0171(13) 0.0172(10) 0.0038(9) -0.0031(9) 0.0040(10)
C02 0.0241(12) 0.0210(14) 0.0213(11) 0.0095(10) 0.0074(9) 0.0074(10)
C18 0.0229(11) 0.0186(13) 0.0131(9) -0.0022(9) 0.0049(8) -0.0044(10)
C24 0.0191(11) 0.0282(15) 0.0246(12) 0.0020(10) 0.0073(9) 0.0065(10)
C21 0.0317(13) 0.0140(13) 0.0160(10) -0.0010(9) 0.0093(9) -0.0038(10)
C15 0.0185(11) 0.0198(14) 0.0210(11) -0.0024(9) -0.0027(9) -0.0028(10)
C16 0.0283(13) 0.0235(15) 0.0190(11) -0.0003(10) -0.0062(10) -0.0005(11)
C14 0.0183(12) 0.0337(17) 0.0284(13) -0.0019(11) 0.0005(10) 0.0007(11)
C20 0.0441(16) 0.0215(15) 0.0173(11) 0.0032(10) 0.0011(11) -0.0062(12)
C22 0.0523(18) 0.0230(15) 0.0263(13) -0.0022(11) 0.0256(13) -0.0064(14)
C12A 0.026(5) 0.012(6) 0.018(8) -0.007(5) 0.008(5) -0.005(4)
C13A 0.030(3) 0.0111(13) 0.028(2) -0.0027(13) 0.0137(18) -0.0017(17)
C11A 0.0250(16) 0.0147(13) 0.0144(18) -0.0039(13) 0.0046(17) -0.0046(18)

loop_
_atom_type_symbol
_atom_type_description
_atom_type_scat_dispersion_real
_atom_type_scat_dispersion_imag
_atom_type_scat_source
C C 0.0033 0.0016 'International Tables Vol C Tables 4.2.6.8 and 6.1.1.4'
H H 0.0000 0.0000 'International Tables Vol C Tables 4.2.6.8 and 6.1.1.4'
P P 0.1023 0.0942 'International Tables Vol C Tables 4.2.6.8 and 6.1.1.4'
Rh Rh -1.1178 0.9187 'International Tables Vol C Tables 4.2.6.8 and 6.1.1.4'
Ta Ta -0.7052 6.5227 'International Tables Vol C Tables 4.2.6.8 and 6.1.1.4'

loop_
_geom_angle_atom_site_label_1
_geom_angle_atom_site_label_2
_geom_angle_atom_site_label_3
_geom_angle
Rh1 Ta1 H 40.1(8)
Rh1 Ta1 HA 38.7(9)
C10 Ta1 Rh1 111.88(6)
C10 Ta1 C06 35.13(8)
C10 Ta1 C07 57.80(8)
C10 Ta1 C03 127.87(9)
C10 Ta1 C08 59.91(8)
C10 Ta1 C01 135.43(8)
C10 Ta1 C02 157.16(9)
C10 Ta1 H 127.6(8)
C10 Ta1 HA 86.3(9)
C06 Ta1 Rh1 83.29(6)
C06 Ta1 C07 33.49(8)
C06 Ta1 C02 167.53(8)
C06 Ta1 H 92.6(8)
C06 Ta1 HA 74.2(9)
C07 Ta1 Rh1 88.22(6)
C07 Ta1 H 75.2(8)
C07 Ta1 HA 98.7(9)
C03 Ta1 Rh1 120.10(6)
C03 Ta1 C06 151.78(9)
C03 Ta1 C07 124.83(9)
C03 Ta1 C02 33.52(9)
C03 Ta1 H 96.6(8)
C03 Ta1 HA 133.8(9)
C05 Ta1 Rh1 106.76(6)
C05 Ta1 C10 103.15(8)
C05 Ta1 C06 133.00(8)
C05 Ta1 C07 159.78(8)
C05 Ta1 C03 59.33(9)
C05 Ta1 C04 36.12(9)
C05 Ta1 C08 133.46(9)
C05 Ta1 C01 35.60(8)
C05 Ta1 C02 58.02(8)
C05 Ta1 H 125.0(8)
C05 Ta1 HA 85.7(9)
C09 Ta1 Rh1 141.09(7)
C09 Ta1 C10 36.36(9)
C09 Ta1 C06 58.11(9)
C09 Ta1 C07 57.37(8)
C09 Ta1 C03 96.13(9)
C09 Ta1 C05 103.67(9)
C09 Ta1 C04 80.48(9)
C09 Ta1 C08 35.91(8)
C09 Ta1 C01 137.41(9)
C09 Ta1 C02 129.66(9)
C09 Ta1 H 129.2(8)
C09 Ta1 HA 122.7(9)
C04 Ta1 Rh1 137.39(6)
C04 Ta1 C10 99.97(9)
C04 Ta1 C06 134.54(8)
C04 Ta1 C07 133.66(9)
C04 Ta1 C03 35.50(9)
C04 Ta1 C08 100.28(9)
C04 Ta1 C01 58.32(9)
C04 Ta1 C02 57.27(9)
C04 Ta1 H 130.6(8)
C04 Ta1 HA 121.6(9)
C08 Ta1 Rh1 119.77(6)
C08 Ta1 C06 57.29(9)
C08 Ta1 C07 33.84(9)
C08 Ta1 C03 95.38(9)
C08 Ta1 C01 152.42(9)
C08 Ta1 C02 121.66(9)
C08 Ta1 H 93.9(8)
C08 Ta1 HA 130.7(9)
C01 Ta1 Rh1 79.07(6)
C01 Ta1 C06 149.99(9)
C01 Ta1 C07 164.55(8)
C01 Ta1 C03 57.04(9)
C01 Ta1 C02 33.68(8)
C01 Ta1 H 89.4(8)
C01 Ta1 HA 76.8(9)
C02 Ta1 Rh1 87.54(6)
C02 Ta1 C07 138.10(8)
C02 Ta1 H 75.0(8)
C02 Ta1 HA 103.5(9)
H Ta1 HA 78.7(12)
Ta1 Rh1 H 44.3(9)
Ta1 Rh1 HA 44.0(10)
P2 Rh1 Ta1 132.853(18)
P2 Rh1 P1 95.03(2)
P2 Rh1 H 88.5(9)
P2 Rh1 HA 176.4(10)
P1 Rh1 Ta1 132.119(17)
P1 Rh1 H 176.2(8)
P1 Rh1 HA 88.1(10)
H Rh1 HA 88.3(13)
C13 P2 Rh1 121.39(19)
C13 P2 C24 99.2(2)
C13 P2 C21 104.0(2)
C24 P2 Rh1 113.77(8)
C24 P2 C13A 106(2)
C21 P2 Rh1 113.58(8)
C21 P2 C24 102.42(12)
C21 P2 C13A 101.7(13)
C13A P2 Rh1 118.0(16)
C11 P1 Rh1 120.70(18)
C11 P1 C18 102.2(3)
C11 P1 C15 101.27(18)
C18 P1 Rh1 112.17(8)
C18 P1 C11A 102(2)
C15 P1 Rh1 115.80(9)
C15 P1 C18 102.24(11)
C15 P1 C11A 95.0(12)
C11A P1 Rh1 125.8(14)
Ta1 C10 H10 117.7
C06 C10 Ta1 76.47(13)
C06 C10 H10 127.0
C06 C10 C09 106.0(2)
C09 C10 Ta1 71.05(12)
C09 C10 H10 127.0
Ta1 C06 H06 122.8
C10 C06 Ta1 68.39(13)
C10 C06 H06 125.5
C07 C06 Ta1 74.85(14)
C07 C06 C10 109.0(2)
C07 C06 H06 125.5
H19A C19 H19B 109.5
H19A C19 H19C 109.5
H19B C19 H19C 109.5
C18 C19 H19A 109.5
C18 C19 H19B 109.5
C18 C19 H19C 109.5
H17A C17 H17B 109.5
H17A C17 H17C 109.5
H17B C17 H17C 109.5
C18 C17 H17A 109.5
C18 C17 H17B 109.5
C18 C17 H17C 109.5
H23A C23 H23B 109.5
H23A C23 H23C 109.5
H23B C23 H23C 109.5
C24 C23 H23A 109.5
C24 C23 H23B 109.5
C24 C23 H23C 109.5
P1 C11 H11A 108.2
P1 C11 H11B 108.2
H11A C11 H11B 107.3
C12 C11 P1 116.5(6)
C12 C11 H11A 108.2
C12 C11 H11B 108.2
Ta1 C07 H07 124.9
C06 C07 Ta1 71.66(13)
C06 C07 H07 125.3
C06 C07 C08 109.4(2)
C08 C07 Ta1 69.71(13)
C08 C07 H07 125.3
Ta1 C03 H03 120.9
C04 C03 Ta1 69.05(14)
C04 C03 H03 126.3
C02 C03 Ta1 75.49(15)
C02 C03 H03 126.3
C02 C03 C04 107.4(2)
C11 C12 H12A 108.9
C11 C12 H12B 108.9
C11 C12 C13 113.5(4)
H12A C12 H12B 107.7
C13 C12 H12A 108.9
C13 C12 H12B 108.9
Ta1 C05 H05 117.5
C04 C05 Ta1 72.40(14)
C04 C05 H05 126.9
C04 C05 C01 106.1(2)
C01 C05 Ta1 75.43(14)
C01 C05 H05 126.9
Ta1 C09 H09 118.6
C10 C09 Ta1 72.60(12)
C10 C09 H09 125.6
C10 C09 C08 108.9(2)
C08 C09 Ta1 75.09(13)
C08 C09 H09 125.6
Ta1 C04 H04 119.1
C03 C04 Ta1 75.45(15)
C03 C04 H04 125.8
C05 C04 Ta1 71.49(14)
C05 C04 C03 108.4(2)
C05 C04 H04 125.8
P2 C13 H13A 108.4
P2 C13 H13B 108.4
C12 C13 P2 115.3(6)
C12 C13 H13A 108.4
C12 C13 H13B 108.4
H13A C13 H13B 107.5
Ta1 C08 H08 119.8
C07 C08 Ta1 76.45(13)
C07 C08 C09 106.7(2)
C07 C08 H08 126.7
C09 C08 Ta1 69.00(12)
C09 C08 H08 126.7
H25A C25 H25B 109.5
H25A C25 H25C 109.5
H25B C25 H25C 109.5
C24 C25 H25A 109.5
C24 C25 H25B 109.5
C24 C25 H25C 109.5
Ta1 C01 H01 121.3
C05 C01 Ta1 68.97(13)
C05 C01 H01 125.5
C02 C01 Ta1 75.85(14)
C02 C01 C05 108.9(2)
C02 C01 H01 125.5
Ta1 C02 H02 124.7
C03 C02 Ta1 70.99(14)
C03 C02 C01 109.1(2)
C03 C02 H02 125.5
C01 C02 Ta1 70.47(13)
C01 C02 H02 125.5
P1 C18 H18 106.5
C19 C18 P1 110.19(16)
C19 C18 C17 110.7(2)
C19 C18 H18 106.5
C17 C18 P1 115.93(16)
C17 C18 H18 106.5
P2 C24 H24 108.0
C23 C24 P2 109.56(18)
C23 C24 H24 108.0
C25 C24 P2 113.05(19)
C25 C24 C23 110.2(2)
C25 C24 H24 108.0
P2 C21 H21 106.4
C20 C21 P2 111.19(18)
C20 C21 H21 106.4
C20 C21 C22 111.5(2)
C22 C21 P2 114.54(19)
C22 C21 H21 106.4
P1 C15 H15 107.6
C16 C15 P1 110.63(17)
C16 C15 H15 107.6
C14 C15 P1 112.50(17)
C14 C15 H15 107.6
C14 C15 C16 110.6(2)
C15 C16 H16A 109.5
C15 C16 H16B 109.5
C15 C16 H16C 109.5
H16A C16 H16B 109.5
H16A C16 H16C 109.5
H16B C16 H16C 109.5
C15 C14 H14A 109.5
C15 C14 H14B 109.5
C15 C14 H14C 109.5
H14A C14 H14B 109.5
H14A C14 H14C 109.5
H14B C14 H14C 109.5
C21 C20 H20A 109.5
C21 C20 H20B 109.5
C21 C20 H20C 109.5
H20A C20 H20B 109.5
H20A C20 H20C 109.5
H20B C20 H20C 109.5
C21 C22 H22A 109.5
C21 C22 H22B 109.5
C21 C22 H22C 109.5
H22A C22 H22B 109.5
H22A C22 H22C 109.5
H22B C22 H22C 109.5
H12C C12A H12D 107.5
C13A C12A H12C 108.4
C13A C12A H12D 108.4
C13A C12A C11A 115(4)
C11A C12A H12C 108.4
C11A C12A H12D 108.4
P2 C13A H13C 108.3
P2 C13A H13D 108.3
C12A C13A P2 116(4)
C12A C13A H13C 108.3
C12A C13A H13D 108.3
H13C C13A H13D 107.4
P1 C11A H11C 109.9
P1 C11A H11D 109.9
C12A C11A P1 109(4)
C12A C11A H11C 109.9
C12A C11A H11D 109.9
H11C C11A H11D 108.3

loop_
_geom_bond_atom_site_label_1
_geom_bond_atom_site_label_2
_geom_bond_distance
Ta1 Rh1 2.7237(2)
Ta1 C10 2.309(2)
Ta1 C06 2.414(2)
Ta1 C07 2.455(2)
Ta1 C03 2.392(3)
Ta1 C05 2.296(2)
Ta1 C09 2.288(2)
Ta1 C04 2.308(3)
Ta1 C08 2.368(2)
Ta1 C01 2.381(2)
Ta1 C02 2.449(2)
Ta1 H 1.91(3)
Ta1 HA 1.91(3)
Rh1 P2 2.2167(6)
Rh1 P1 2.2222(6)
Rh1 H 1.76(3)
Rh1 HA 1.72(3)
P2 C13 1.832(9)
P2 C24 1.862(3)
P2 C21 1.856(2)
P2 C13A 1.92(7)
P1 C11 1.843(9)
P1 C18 1.865(2)
P1 C15 1.860(2)
P1 C11A 1.87(7)
C10 H10 0.9500
C10 C06 1.429(3)
C10 C09 1.434(3)
C06 H06 0.9500
C06 C07 1.403(3)
C19 H19A 0.9800
C19 H19B 0.9800
C19 H19C 0.9800
C19 C18 1.529(4)
C17 H17A 0.9800
C17 H17B 0.9800
C17 H17C 0.9800
C17 C18 1.534(3)
C23 H23A 0.9800
C23 H23B 0.9800
C23 H23C 0.9800
C23 C24 1.535(4)
C11 H11A 0.9900
C11 H11B 0.9900
C11 C12 1.524(7)
C07 H07 0.9500
C07 C08 1.406(4)
C03 H03 0.9500
C03 C04 1.435(4)
C03 C02 1.397(4)
C12 H12A 0.9900
C12 H12B 0.9900
C12 C13 1.525(6)
C05 H05 0.9500
C05 C04 1.427(4)
C05 C01 1.432(3)
C09 H09 0.9500
C09 C08 1.438(3)
C04 H04 0.9500
C13 H13A 0.9900
C13 H13B 0.9900
C08 H08 0.9500
C25 H25A 0.9800
C25 H25B 0.9800
C25 H25C 0.9800
C25 C24 1.522(4)
C01 H01 0.9500
C01 C02 1.401(4)
C02 H02 0.9500
C18 H18 1.0000
C24 H24 1.0000
C21 H21 1.0000
C21 C20 1.527(4)
C21 C22 1.540(3)
C15 H15 1.0000
C15 C16 1.532(3)
C15 C14 1.525(4)
C16 H16A 0.9800
C16 H16B 0.9800
C16 H16C 0.9800
C14 H14A 0.9800
C14 H14B 0.9800
C14 H14C 0.9800
C20 H20A 0.9800
C20 H20B 0.9800
C20 H20C 0.9800
C22 H22A 0.9800
C22 H22B 0.9800
C22 H22C 0.9800
C12A H12C 0.9900
C12A H12D 0.9900
C12A C13A 1.523(10)
C12A C11A 1.525(10)
C13A H13C 0.9900
C13A H13D 0.9900
C11A H11C 0.9900
C11A H11D 0.9900

loop_
_geom_torsion_atom_site_label_1
_geom_torsion_atom_site_label_2
_geom_torsion_atom_site_label_3
_geom_torsion_atom_site_label_4
_geom_torsion
Ta1 C10 C06 C07 -64.30(16)
Ta1 C10 C09 C08 66.92(15)
Ta1 C06 C07 C08 -59.73(16)
Ta1 C07 C08 C09 -62.80(15)
Ta1 C03 C04 C05 64.39(17)
Ta1 C03 C02 C01 -60.45(18)
Ta1 C05 C04 C03 -67.00(17)
Ta1 C05 C01 C02 65.88(18)
Ta1 C09 C08 C07 67.85(15)
Ta1 C01 C02 C03 60.77(18)
Rh1 P2 C13 C12 -36.3(5)
Rh1 P2 C24 C23 -55.3(2)
Rh1 P2 C24 C25 67.97(19)
Rh1 P2 C21 C20 49.95(19)
Rh1 P2 C21 C22 177.41(17)
Rh1 P1 C11 C12 32.9(5)
Rh1 P1 C18 C19 59.13(19)
Rh1 P1 C18 C17 -174.15(17)
Rh1 P1 C15 C16 -61.23(19)
Rh1 P1 C15 C14 63.0(2)
Rh1 P1 C11A C12A -32(5)
P1 C11 C12 C13 -69.2(6)
C10 C06 C07 Ta1 60.22(15)
C10 C06 C07 C08 0.5(3)
C10 C09 C08 Ta1 -65.29(15)
C10 C09 C08 C07 2.6(2)
C06 C10 C09 Ta1 -69.17(15)
C06 C10 C09 C08 -2.2(2)
C06 C07 C08 Ta1 60.93(16)
C06 C07 C08 C09 -1.9(2)
C11 P1 C18 C19 -71.6(2)
C11 P1 C18 C17 55.1(2)
C11 P1 C15 C16 71.2(3)
C11 P1 C15 C14 -164.6(3)
C11 C12 C13 P2 70.6(6)
C05 C01 C02 Ta1 -61.47(17)
C05 C01 C02 C03 -0.7(3)
C09 C10 C06 Ta1 65.39(14)
C09 C10 C06 C07 1.1(2)
C04 C03 C02 Ta1 62.07(17)
C04 C03 C02 C01 1.6(3)
C04 C05 C01 Ta1 -66.39(16)
C04 C05 C01 C02 -0.5(3)
C13 P2 C24 C23 75.1(3)
C13 P2 C24 C25 -161.7(2)
C13 P2 C21 C20 -84.0(3)
C13 P2 C21 C22 43.4(3)
C01 C05 C04 Ta1 68.49(16)
C01 C05 C04 C03 1.5(3)
C02 C03 C04 Ta1 -66.33(18)
C02 C03 C04 C05 -1.9(3)
C18 P1 C11 C12 158.1(3)
C18 P1 C15 C16 176.51(18)
C18 P1 C15 C14 -59.3(2)
C18 P1 C11A C12A 98(4)
C24 P2 C13 C12 -161.5(3)
C24 P2 C21 C20 173.07(18)
C24 P2 C21 C22 -59.5(2)
C21 P2 C13 C12 93.2(4)
C21 P2 C24 C23 -178.3(2)
C21 P2 C24 C25 -55.0(2)
C15 P1 C11 C12 -96.5(3)
C15 P1 C18 C19 -176.16(18)
C15 P1 C18 C17 -49.4(2)
C15 P1 C11A C12A -159(4)
C13A P2 C24 C23 75.6(13)
C13A P2 C24 C25 -161.1(13)
C13A P2 C21 C20 -78(2)
C13A P2 C21 C22 50(2)
C13A C12A C11A P1 72(5)
C11A P1 C18 C19 -78.2(10)
C11A P1 C18 C17 48.6(10)
C11A P1 C15 C16 73(2)
C11A P1 C15 C14 -163(2)
C11A C12A C13A P2 -76(5)
